data_7002796
loop_
_publ_author_name
'Liu, Yen-Shen'
'Tang, Ming-Feng'
'Lii, Kwang-Hwa'

_publ_section_title
;
 Rare earth metal squarates incorporating ethylene glycol ligand with a
 three-dimensional framework structure: RE(C4O4)1.5(C2H6O2) (RE = Y,
 La--Nd, Sm--Lu)
;
_journal_issue 44
_journal_name_full 'Dalton Transactions'
_journal_page_first 9781
_journal_page_last 9786
_journal_paper_doi 10.1039/b911962k
_journal_year 2009
_chemical_formula_moiety Nd(C4O4)1.5(C2H6O2)
_chemical_formula_sum 'C8 H6 Nd O8'
_chemical_formula_weight 374.37
_chemical_name_systematic
;
?
;
_space_group_IT_number 15
_symmetry_cell_setting monoclinic
_symmetry_space_group_name_Hall '-C 2yc'
_symmetry_space_group_name_H-M 'C 1 2/c 1'
_atom_sites_solution_hydrogens difmap
_atom_sites_solution_primary direct
_atom_sites_solution_secondary difmap
_audit_creation_method SHELXL-97
_cell_angle_alpha 90.00
_cell_angle_beta 98.987(2)
_cell_angle_gamma 90.00
_cell_formula_units_Z 8
_cell_length_a 12.9884(5)
_cell_length_b 12.2543(5)
_cell_length_c 12.7418(5)
_cell_measurement_temperature 296(2)
_cell_volume 2003.14(14)
_computing_cell_refinement 'Bruker SHELXTL'
_computing_data_collection 'Bruker SHELXTL'
_computing_data_reduction 'Bruker SHELXTL'
_computing_molecular_graphics Diamond
_computing_structure_refinement 'SHELXL-97 (Sheldrick, 1997)'
_computing_structure_solution 'SHELXS-97 (Sheldrick, 1990)'
_diffrn_ambient_temperature 296(2)
_diffrn_measured_fraction_theta_full 0.996
_diffrn_measured_fraction_theta_max 0.996
_diffrn_measurement_device_type 'CCD area detector'
_diffrn_measurement_method 'phi and omega scans'
_diffrn_radiation_monochromator graphite
_diffrn_radiation_source 'fine-focus sealed tube'
_diffrn_radiation_type MoK\a
_diffrn_radiation_wavelength 0.71073
_diffrn_reflns_av_R_equivalents 0.0250
_diffrn_reflns_av_sigmaI/netI 0.0185
_diffrn_reflns_limit_h_max 17
_diffrn_reflns_limit_h_min -16
_diffrn_reflns_limit_k_max 16
_diffrn_reflns_limit_k_min -16
_diffrn_reflns_limit_l_max 16
_diffrn_reflns_limit_l_min -16
_diffrn_reflns_number 14270
_diffrn_reflns_theta_full 28.38
_diffrn_reflns_theta_max 28.38
_diffrn_reflns_theta_min 2.30
_exptl_absorpt_coefficient_mu 5.214
_exptl_absorpt_correction_T_max 0.7457
_exptl_absorpt_correction_T_min 0.6532
_exptl_absorpt_correction_type empirical
_exptl_crystal_colour light-purple
_exptl_crystal_density_diffrn 2.483
_exptl_crystal_density_method 'not measured'
_exptl_crystal_description rod-like
_exptl_crystal_F_000 1424
_exptl_crystal_size_max 0.48
_exptl_crystal_size_mid 0.06
_exptl_crystal_size_min 0.06
_refine_diff_density_max 0.488
_refine_diff_density_min -0.756
_refine_diff_density_rms 0.119
_refine_ls_extinction_method none
_refine_ls_goodness_of_fit_ref 1.108
_refine_ls_hydrogen_treatment mixed
_refine_ls_matrix_type full
_refine_ls_number_parameters 178
_refine_ls_number_reflns 2496
_refine_ls_number_restraints 0
_refine_ls_restrained_S_all 1.108
_refine_ls_R_factor_all 0.0177
_refine_ls_R_factor_gt 0.0156
_refine_ls_shift/su_max 0.001
_refine_ls_shift/su_mean 0.000
_refine_ls_structure_factor_coef Fsqd
_refine_ls_weighting_details 'calc w=1/[\s^2^(Fo^2^)+(0.0199P)^2^+1.4565P] where P=(Fo^2^+2Fc^2^)/3'
_refine_ls_weighting_scheme calc
_refine_ls_wR_factor_gt 0.0378
_refine_ls_wR_factor_ref 0.0387
_reflns_number_gt 2302
_reflns_number_total 2496
_reflns_threshold_expression >2sigma(I)
_cod_data_source_file b911962k.txt
_cod_data_source_block NdSqEg
_cod_original_sg_symbol_H-M C2/c
_cod_database_code 7002796

loop_
_symmetry_equiv_pos_as_xyz
'x, y, z'
'-x, y, -z+1/2'
'x+1/2, y+1/2, z'
'-x+1/2, y+1/2, -z+1/2'
'-x, -y, -z'
'x, -y, z-1/2'
'-x+1/2, -y+1/2, -z'
'x+1/2, -y+1/2, z-1/2'

loop_
_atom_site_label
_atom_site_type_symbol
_atom_site_fract_x
_atom_site_fract_y
_atom_site_fract_z
_atom_site_U_iso_or_equiv
_atom_site_adp_type
_atom_site_occupancy
_atom_site_symmetry_multiplicity
_atom_site_calc_flag
_atom_site_refinement_flags
_atom_site_disorder_assembly
_atom_site_disorder_group
Nd1 Nd 0.274408(7) 0.463436(8) 0.222617(7) 0.01042(5) Uani 1 1 d . . .
O1 O 0.23816(12) 0.40797(12) 0.40302(11) 0.0180(3) Uani 1 1 d . . .
O2 O 0.20512(12) 0.14949(12) 0.34812(11) 0.0197(3) Uani 1 1 d . . .
O3 O 0.37391(13) 0.42837(15) 0.08542(13) 0.0269(4) Uani 1 1 d . . .
O4 O 0.59427(13) 0.55397(13) 0.15825(12) 0.0221(3) Uani 1 1 d . . .
O5 O 0.38133(13) 0.31240(14) 0.27872(14) 0.0306(4) Uani 1 1 d . . .
O6 O 0.37672(14) 0.05214(14) 0.24365(15) 0.0307(4) Uani 1 1 d . . .
O7 O 0.14920(15) 0.46316(14) 0.04585(14) 0.0261(4) Uani 1 1 d . . .
O8 O 0.15546(17) 0.30537(17) 0.18615(16) 0.0358(5) Uani 1 1 d . . .
C1 C 0.24501(15) 0.32086(17) 0.45508(15) 0.0137(4) Uani 1 1 d . . .
C2 C 0.23061(16) 0.20456(17) 0.43132(15) 0.0144(4) Uani 1 1 d . . .
C3 C 0.44321(17) 0.46812(17) 0.03945(17) 0.0170(4) Uani 1 1 d . . .
C4 C 0.54234(17) 0.52353(17) 0.07147(16) 0.0157(4) Uani 1 1 d . . .
C5 C 0.44569(15) 0.24317(17) 0.25886(16) 0.0153(4) Uani 1 1 d . . .
C6 C 0.44438(15) 0.12480(17) 0.25086(15) 0.0144(4) Uani 1 1 d . . .
C7 C 0.0873(2) 0.3683(3) 0.0163(2) 0.0370(6) Uani 1 1 d . . .
C8 C 0.0600(2) 0.3195(3) 0.1152(2) 0.0362(6) Uani 1 1 d . . .
H7A H 0.129(3) 0.313(3) -0.014(3) 0.067(11) Uiso 1 1 d . . .
H7B H 0.023(2) 0.387(2) -0.033(3) 0.050(9) Uiso 1 1 d . . .
H8A H 0.021(2) 0.248(3) 0.101(2) 0.049(9) Uiso 1 1 d . . .
H8B H 0.010(2) 0.372(3) 0.151(2) 0.051(9) Uiso 1 1 d . . .
H7O H 0.175(3) 0.482(3) 0.004(3) 0.044(10) Uiso 1 1 d . . .
H8O H 0.160(3) 0.255(3) 0.213(3) 0.057(12) Uiso 1 1 d . . .

loop_
_atom_site_aniso_label
_atom_site_aniso_U_11
_atom_site_aniso_U_22
_atom_site_aniso_U_33
_atom_site_aniso_U_23
_atom_site_aniso_U_13
_atom_site_aniso_U_12
Nd1 0.01150(7) 0.00990(7) 0.01012(6) 0.00149(4) 0.00250(4) 0.00213(4)
O1 0.0299(8) 0.0112(8) 0.0135(7) 0.0018(6) 0.0059(6) 0.0020(6)
O2 0.0331(8) 0.0133(8) 0.0116(7) -0.0035(6) 0.0003(6) -0.0009(6)
O3 0.0259(9) 0.0326(10) 0.0259(8) 0.0003(7) 0.0156(7) -0.0030(8)
O4 0.0241(9) 0.0255(9) 0.0144(7) -0.0038(6) -0.0039(6) 0.0049(7)
O5 0.0294(9) 0.0229(9) 0.0429(10) 0.0096(8) 0.0157(8) 0.0161(7)
O6 0.0254(9) 0.0255(10) 0.0446(11) -0.0066(8) 0.0158(8) -0.0147(7)
O7 0.0287(9) 0.0317(11) 0.0175(8) 0.0057(7) 0.0021(7) -0.0072(7)
O8 0.0468(12) 0.0211(10) 0.0331(10) 0.0126(9) -0.0140(8) -0.0128(9)
C1 0.0171(9) 0.0132(10) 0.0111(8) -0.0009(8) 0.0035(7) 0.0004(8)
C2 0.0197(10) 0.0122(10) 0.0117(9) -0.0014(7) 0.0032(8) -0.0005(8)
C3 0.0171(10) 0.0216(12) 0.0133(9) 0.0014(8) 0.0056(8) 0.0063(8)
C4 0.0170(10) 0.0174(11) 0.0127(9) 0.0007(8) 0.0020(8) 0.0051(8)
C5 0.0149(10) 0.0147(10) 0.0162(9) 0.0040(8) 0.0024(7) 0.0046(8)
C6 0.0138(10) 0.0155(11) 0.0147(9) 0.0003(8) 0.0044(7) -0.0023(8)
C7 0.0425(16) 0.0376(17) 0.0262(13) 0.0005(12) -0.0089(12) -0.0105(13)
C8 0.0330(15) 0.0315(16) 0.0396(15) 0.0082(12) -0.0082(12) -0.0130(12)

loop_
_atom_type_symbol
_atom_type_description
_atom_type_scat_dispersion_real
_atom_type_scat_dispersion_imag
_atom_type_scat_source
C C 0.0033 0.0016 'International Tables Vol C Tables 4.2.6.8 and 6.1.1.4'
H H 0.0000 0.0000 'International Tables Vol C Tables 4.2.6.8 and 6.1.1.4'
O O 0.0106 0.0060 'International Tables Vol C Tables 4.2.6.8 and 6.1.1.4'
Nd Nd -0.1943 3.0179 'International Tables Vol C Tables 4.2.6.8 and 6.1.1.4'

loop_
_geom_angle_atom_site_label_1
_geom_angle_atom_site_label_2
_geom_angle_atom_site_label_3
_geom_angle
_geom_angle_site_symmetry_1
_geom_angle_site_symmetry_3
_geom_angle_publ_flag
O6 Nd1 O5 141.26(6) 4 . ?
O6 Nd1 O3 142.09(6) 4 . ?
O5 Nd1 O3 73.62(6) . . ?
O6 Nd1 O4 101.82(6) 4 2_655 ?
O5 Nd1 O4 80.94(6) . 2_655 ?
O3 Nd1 O4 97.83(6) . 2_655 ?
O6 Nd1 O8 83.18(7) 4 . ?
O5 Nd1 O8 76.31(7) . . ?
O3 Nd1 O8 96.65(7) . . ?
O4 Nd1 O8 148.27(6) 2_655 . ?
O6 Nd1 O2 77.33(5) 4 4 ?
O5 Nd1 O2 137.75(6) . 4 ?
O3 Nd1 O2 78.28(6) . 4 ?
O4 Nd1 O2 72.29(5) 2_655 4 ?
O8 Nd1 O2 138.58(6) . 4 ?
O6 Nd1 O1 71.05(6) 4 . ?
O5 Nd1 O1 72.28(5) . . ?
O3 Nd1 O1 145.89(6) . . ?
O4 Nd1 O1 76.11(5) 2_655 . ?
O8 Nd1 O1 76.07(6) . . ?
O2 Nd1 O1 128.85(5) 4 . ?
O6 Nd1 O7 74.16(6) 4 . ?
O5 Nd1 O7 121.89(6) . . ?
O3 Nd1 O7 72.30(6) . . ?
O4 Nd1 O7 148.89(5) 2_655 . ?
O8 Nd1 O7 62.78(6) . . ?
O2 Nd1 O7 76.78(5) 4 . ?
O1 Nd1 O7 128.31(5) . . ?
C1 O1 Nd1 135.03(12) . . ?
C2 O2 Nd1 140.43(14) . 4_545 ?
C3 O3 Nd1 142.41(15) . . ?
C4 O4 Nd1 131.01(14) . 2_655 ?
C5 O5 Nd1 148.91(15) . . ?
C6 O6 Nd1 157.11(14) . 4_545 ?
C7 O7 Nd1 119.07(15) . . ?
C7 O7 H7O 112(3) . . ?
Nd1 O7 H7O 110(3) . . ?
C8 O8 Nd1 118.59(16) . . ?
C8 O8 H8O 115(3) . . ?
Nd1 O8 H8O 126(3) . . ?
O1 C1 C2 136.42(18) . . ?
O1 C1 C2 133.67(18) . 7_556 ?
C2 C1 C2 89.89(16) . 7_556 ?
O2 C2 C1 134.91(19) . . ?
O2 C2 C1 134.96(19) . 7_556 ?
C1 C2 C1 90.11(16) . 7_556 ?
O3 C3 C4 136.2(2) . . ?
O3 C3 C4 134.0(2) . 5_665 ?
C4 C3 C4 89.82(17) . 5_665 ?
O4 C4 C3 135.51(19) . . ?
O4 C4 C3 134.3(2) . 5_665 ?
C3 C4 C3 90.18(17) . 5_665 ?
O5 C5 C6 133.91(19) . . ?
O5 C5 C5 136.54(13) . 2_655 ?
C6 C5 C5 89.44(10) . 2_655 ?
O6 C6 C6 133.91(12) . 2_655 ?
O6 C6 C5 136.01(19) . . ?
C6 C6 C5 90.02(11) 2_655 . ?
O7 C7 C8 107.6(2) . . ?
O7 C7 H7A 110(2) . . ?
C8 C7 H7A 106(2) . . ?
O7 C7 H7B 111.1(18) . . ?
C8 C7 H7B 110.0(18) . . ?
H7A C7 H7B 112(3) . . ?
O8 C8 C7 106.7(2) . . ?
O8 C8 H8A 111.4(17) . . ?
C7 C8 H8A 112.1(18) . . ?
O8 C8 H8B 109.2(17) . . ?
C7 C8 H8B 111.0(17) . . ?
H8A C8 H8B 106(2) . . ?

loop_
_geom_bond_atom_site_label_1
_geom_bond_atom_site_label_2
_geom_bond_distance
_geom_bond_site_symmetry_2
_geom_bond_publ_flag
Nd1 O6 2.3416(15) 4 ?
Nd1 O5 2.3569(16) . ?
Nd1 O3 2.3700(14) . ?
Nd1 O4 2.3739(16) 2_655 ?
Nd1 O8 2.4760(19) . ?
Nd1 O2 2.4811(15) 4 ?
Nd1 O1 2.5111(13) . ?
Nd1 O7 2.5639(18) . ?
O1 C1 1.253(2) . ?
O2 C2 1.257(2) . ?
O2 Nd1 2.4812(15) 4_545 ?
O3 C3 1.247(2) . ?
O4 C4 1.258(3) . ?
O4 Nd1 2.3739(16) 2_655 ?
O5 C5 1.244(2) . ?
O6 C6 1.244(2) . ?
O6 Nd1 2.3416(15) 4_545 ?
O7 C7 1.430(3) . ?
O7 H7O 0.72(3) . ?
O8 C8 1.426(3) . ?
O8 H8O 0.70(4) . ?
C1 C2 1.463(3) . ?
C1 C2 1.466(3) 7_556 ?
C2 C1 1.466(3) 7_556 ?
C3 C4 1.457(3) . ?
C3 C4 1.458(3) 5_665 ?
C4 C3 1.458(3) 5_665 ?
C5 C6 1.454(3) . ?
C5 C5 1.463(4) 2_655 ?
C6 C6 1.448(4) 2_655 ?
C7 C8 1.486(4) . ?
C7 H7A 0.99(4) . ?
C7 H7B 0.99(3) . ?
C8 H8A 1.01(3) . ?
C8 H8B 1.06(3) . ?
